data_7221116
loop_
_publ_author_name
'Frank, U.'
'Mueller, W.'

_publ_section_title
;
 Darstellung und Struktur der Phase Li13 Sn5
;
_journal_name_full
;
Zeitschrift fuer Naturforschung, Teil B. Anorganische Chemie, Organische 
Chemie (2,1947-32,1977)
;
_journal_page_first 316
_journal_page_last 322
_journal_volume 30
_journal_year 1975
_chemical_formula_sum 'Li13 Sn5'
_space_group_IT_number 164
_symmetry_space_group_name_Hall '-P 3 2"'
_symmetry_space_group_name_H-M 'P -3 m 1'
_cell_angle_alpha 90
_cell_angle_beta 90
_cell_angle_gamma 120
_cell_formula_units_Z 1
_cell_length_a 4.7
_cell_length_b 4.7
_cell_length_c 17.12
_cell_volume 327.514
_citation_journal_id_ASTM ZENBAX
_cod_data_source_file Frank_ZENBAX_1975_1006.cif
_cod_data_source_block Li13Sn5
_cod_original_cell_volume 327.5142
_cod_database_code 7221116

loop_
_symmetry_equiv_pos_as_xyz
x,y,z
-y,x-y,z
-x+y,-x,z
y,x,-z
-x,-x+y,-z
x-y,-y,-z
-x,-y,-z
y,-x+y,-z
x-y,x,-z
-y,-x,z
x,x-y,z
-x+y,y,z

loop_
_atom_site_label
_atom_site_type_symbol
_atom_site_fract_x
_atom_site_fract_y
_atom_site_fract_z
_atom_site_occupancy
_atom_site_U_iso_or_equiv
Li7 Li 0.3333 0.6667 0.117 1 0.0
Sn2 Sn 0.3333 0.6667 0.7764 1 0.0
Li1 Li 0 0 0.5 1 0.0
Sn1 Sn 0 0 0 1 0.0
Sn3 Sn 0.3333 0.6667 0.6091 1 0.0
Li4 Li 0.3333 0.6667 0.943 1 0.0
Li5 Li 0.3333 0.6667 0.445 1 0.0
Li3 Li 0 0 0.836 1 0.0
Li2 Li 0 0 0.668 1 0.0
Li6 Li 0.3333 0.6667 0.284 1 0.0
